data_4109299
loop_
_publ_author_name
'Christian Albrecht'
'Sebastian Schwieger'
'Clemens Bruhn'
'Christoph Wagner'
'Ralph Kluge'
'Harry Schmidt'
'Dirk Steinborn'

_publ_section_title
;
 Alkylthio Bridged 44 cve Triangular Platinum Clusters: Synthesis,
 Oxidation, Degradation, Ligand Substitution, and Quantum Chemical
 Calculations
;
_journal_name_full 'Journal of the American Chemical Society'
_journal_page_first 4551
_journal_page_last 4566
_journal_paper_doi 10.1021/ja068476r
_journal_volume 129
_journal_year 2007
_chemical_formula_moiety 'C48 H40 As2 Cl2 Pt2 S2, 2(C H Cl3)'
_chemical_formula_sum 'C50 H42 As2 Cl8 Pt2 S2'
_chemical_formula_weight 1530.58
_chemical_name_systematic
;
 ?
;
_space_group_IT_number 14
_symmetry_cell_setting monoclinic
_symmetry_space_group_name_Hall '-P 2yn'
_symmetry_space_group_name_H-M 'P 1 21/n 1'
_atom_sites_solution_hydrogens geom
_atom_sites_solution_primary direct
_atom_sites_solution_secondary difmap
_audit_creation_method SHELXL-97
_cell_angle_alpha 90.00
_cell_angle_beta 99.37(3)
_cell_angle_gamma 90.00
_cell_formula_units_Z 2
_cell_length_a 9.194(2)
_cell_length_b 17.693(3)
_cell_length_c 16.586(4)
_cell_measurement_reflns_used 8000
_cell_measurement_temperature 223(2)
_cell_measurement_theta_max 25.00
_cell_measurement_theta_min 2.30
_cell_volume 2662.0(10)
_computing_structure_refinement 'SHELXL-97 (Sheldrick, 1997)'
_computing_structure_solution 'SHELXS-97 (Sheldrick, 1990)'
_diffrn_ambient_temperature 223(2)
_diffrn_detector 'image plate (34 cm diameter)'
_diffrn_detector_type STOE
_diffrn_measured_fraction_theta_full 0.998
_diffrn_measured_fraction_theta_max 0.998
_diffrn_measurement_details
;
;
_diffrn_measurement_device '1-circle goniometer'
_diffrn_measurement_device_type 'STOE IPDS'
_diffrn_measurement_method 'rotation method'
_diffrn_radiation_collimation '0.5 mm diameter, multiple pinhole'
_diffrn_radiation_monochromator 'plane graphite'
_diffrn_radiation_polarisn_norm 0
_diffrn_radiation_type 'Mo K\a'
_diffrn_radiation_wavelength 0.71073
_diffrn_reflns_av_R_equivalents 0.0704
_diffrn_reflns_av_sigmaI/netI 0.0449
_diffrn_reflns_limit_h_max 10
_diffrn_reflns_limit_h_min -10
_diffrn_reflns_limit_k_max 19
_diffrn_reflns_limit_k_min -21
_diffrn_reflns_limit_l_max 19
_diffrn_reflns_limit_l_min -19
_diffrn_reflns_number 18554
_diffrn_reflns_theta_full 25.00
_diffrn_reflns_theta_max 25.00
_diffrn_reflns_theta_min 2.30
_diffrn_source 'sealed X-ray tube, 12 x 0.4 mm long-fine focus'
_diffrn_source_current 30
_diffrn_source_power 1.50
_diffrn_source_voltage 50
_diffrn_standards_decay_% none
_exptl_absorpt_coefficient_mu 6.997
_exptl_absorpt_correction_T_max 0.50
_exptl_absorpt_correction_T_min 0.37
_exptl_absorpt_correction_type numerical
_exptl_absorpt_process_details 'X-red (Stoe, 2004)'
_exptl_crystal_colour yellow
_exptl_crystal_density_diffrn 1.909
_exptl_crystal_description block
_exptl_crystal_F_000 1464
_exptl_crystal_size_max 0.22
_exptl_crystal_size_mid 0.18
_exptl_crystal_size_min 0.16
_refine_diff_density_max 0.985
_refine_diff_density_min -0.862
_refine_diff_density_rms 0.133
_refine_ls_extinction_method none
_refine_ls_goodness_of_fit_ref 0.984
_refine_ls_hydrogen_treatment constr
_refine_ls_matrix_type full
_refine_ls_number_parameters 289
_refine_ls_number_reflns 4667
_refine_ls_number_restraints 0
_refine_ls_restrained_S_all 0.984
_refine_ls_R_factor_all 0.0395
_refine_ls_R_factor_gt 0.0286
_refine_ls_shift/su_max 0.002
_refine_ls_shift/su_mean 0.000
_refine_ls_structure_factor_coef Fsqd
_refine_ls_weighting_details 'calc w=1/[\s^2^(Fo^2^)+(0.0422P)^2^+0.0000P] where P=(Fo^2^+2Fc^2^)/3'
_refine_ls_weighting_scheme calc
_refine_ls_wR_factor_gt 0.0673
_refine_ls_wR_factor_ref 0.0709
_reflns_number_gt 3799
_reflns_number_total 4667
_reflns_threshold_expression >2sigma(I)
_cod_data_source_file ja068476rsi20061122_093554.cif
_cod_data_source_block ipds2172
_cod_original_cell_volume 2662.1(10)
_cod_original_sg_symbol_H-M 'P 21/n'
_cod_database_code 4109299

loop_
_symmetry_equiv_pos_as_xyz
'x, y, z'
'-x+1/2, y+1/2, -z+1/2'
'-x, -y, -z'
'x-1/2, -y-1/2, z-1/2'

loop_
_atom_site_label
_atom_site_type_symbol
_atom_site_fract_x
_atom_site_fract_y
_atom_site_fract_z
_atom_site_U_iso_or_equiv
_atom_site_adp_type
_atom_site_occupancy
_atom_site_symmetry_multiplicity
_atom_site_calc_flag
_atom_site_refinement_flags
C1 C 0.0839(6) 0.5579(3) 0.3593(3) 0.0283(11) Uani 1 1 d .
C2 C 0.0395(8) 0.5948(4) 0.2875(4) 0.0537(18) Uani 1 1 d .
H2 H -0.0483 0.6231 0.2798 0.064 Uiso 1 1 calc R
C3 C 0.1247(11) 0.5905(5) 0.2258(5) 0.076(3) Uani 1 1 d .
H3 H 0.0938 0.6150 0.1757 0.091 Uiso 1 1 calc R
C4 C 0.2559(10) 0.5497(5) 0.2383(4) 0.064(2) Uani 1 1 d .
H4 H 0.3140 0.5475 0.1967 0.077 Uiso 1 1 calc R
C5 C 0.2997(8) 0.5139(5) 0.3082(5) 0.0599(19) Uani 1 1 d .
H5 H 0.3876 0.4858 0.3156 0.072 Uiso 1 1 calc R
C6 C 0.2151(8) 0.5180(4) 0.3712(4) 0.0460(15) Uani 1 1 d .
H6 H 0.2475 0.4938 0.4213 0.055 Uiso 1 1 calc R
C7 C 0.1668(6) 0.7474(3) 0.6403(3) 0.0286(11) Uani 1 1 d .
C8 C 0.1840(8) 0.8254(3) 0.6371(4) 0.0490(17) Uani 1 1 d .
H8 H 0.2211 0.8475 0.5930 0.059 Uiso 1 1 calc R
C9 C 0.1465(10) 0.8702(4) 0.6982(4) 0.061(2) Uani 1 1 d .
H9 H 0.1593 0.9228 0.6963 0.073 Uiso 1 1 calc R
C10 C 0.0904(8) 0.8382(4) 0.7621(4) 0.0568(19) Uani 1 1 d .
H10 H 0.0648 0.8691 0.8038 0.068 Uiso 1 1 calc R
C11 C 0.0718(8) 0.7623(4) 0.7652(4) 0.0495(16) Uani 1 1 d .
H11 H 0.0339 0.7407 0.8093 0.059 Uiso 1 1 calc R
C12 C 0.1087(6) 0.7161(3) 0.7036(3) 0.0361(13) Uani 1 1 d .
H12 H 0.0938 0.6636 0.7054 0.043 Uiso 1 1 calc R
C13 C 0.1562(6) 0.7481(3) 0.4582(3) 0.0265(11) Uani 1 1 d .
C14 C 0.2589(7) 0.7862(3) 0.4205(4) 0.0402(14) Uani 1 1 d .
H14 H 0.3603 0.7798 0.4390 0.048 Uiso 1 1 calc R
C15 C 0.2097(8) 0.8339(4) 0.3548(4) 0.0523(17) Uani 1 1 d .
H15 H 0.2785 0.8597 0.3288 0.063 Uiso 1 1 calc R
C16 C 0.0622(8) 0.8436(4) 0.3280(4) 0.0512(18) Uani 1 1 d .
H16 H 0.0304 0.8763 0.2841 0.061 Uiso 1 1 calc R
C17 C -0.0402(8) 0.8056(4) 0.3648(4) 0.0488(16) Uani 1 1 d .
H17 H -0.1413 0.8119 0.3454 0.059 Uiso 1 1 calc R
C18 C 0.0056(6) 0.7583(3) 0.4302(4) 0.0373(14) Uani 1 1 d .
H18 H -0.0643 0.7330 0.4559 0.045 Uiso 1 1 calc R
C19 C 0.4306(5) 0.6855(3) 0.5631(3) 0.0268(11) Uani 1 1 d .
C20 C 0.4930(7) 0.6483(4) 0.5049(4) 0.0408(14) Uani 1 1 d .
H20 H 0.4322 0.6244 0.4613 0.049 Uiso 1 1 calc R
C21 C 0.6455(7) 0.6453(4) 0.5095(4) 0.0532(18) Uani 1 1 d .
H21 H 0.6874 0.6210 0.4684 0.064 Uiso 1 1 calc R
C22 C 0.7336(7) 0.6780(4) 0.5743(4) 0.0544(18) Uani 1 1 d .
H22 H 0.8366 0.6750 0.5783 0.065 Uiso 1 1 calc R
C23 C 0.6739(7) 0.7149(4) 0.6330(4) 0.0531(18) Uani 1 1 d .
H23 H 0.7358 0.7378 0.6769 0.064 Uiso 1 1 calc R
C24 C 0.5206(6) 0.7190(3) 0.6283(4) 0.0386(14) Uani 1 1 d .
H24 H 0.4793 0.7442 0.6690 0.046 Uiso 1 1 calc R
C25 C 0.738(5) 0.9434(8) 0.4607(11) 0.33(2) Uani 1 1 d .
H25 H 0.8338 0.9290 0.4458 0.398 Uiso 1 1 calc R
Cl1 Cl 0.28416(16) 0.54219(7) 0.68022(8) 0.0371(3) Uani 1 1 d .
Cl2 Cl 0.6866(6) 0.86156(15) 0.5067(2) 0.1480(17) Uani 1 1 d .
Cl3 Cl 0.6340(7) 0.9574(2) 0.3692(3) 0.185(2) Uani 1 1 d .
Cl4 Cl 0.7805(10) 1.0159(2) 0.5187(3) 0.251(4) Uani 1 1 d .
Pt Pt 0.124517(19) 0.559537(10) 0.557719(10) 0.02074(8) Uani 1 1 d .
S S -0.03239(13) 0.56376(6) 0.43589(7) 0.0224(2) Uani 1 1 d .
As As 0.21695(5) 0.68475(3) 0.55331(3) 0.02140(12) Uani 1 1 d .

loop_
_atom_site_aniso_label
_atom_site_aniso_U_11
_atom_site_aniso_U_22
_atom_site_aniso_U_33
_atom_site_aniso_U_23
_atom_site_aniso_U_13
_atom_site_aniso_U_12
C1 0.030(3) 0.031(3) 0.025(2) -0.003(2) 0.008(2) -0.010(2)
C2 0.061(5) 0.063(4) 0.040(4) 0.020(3) 0.018(3) 0.021(4)
C3 0.106(7) 0.085(6) 0.043(4) 0.021(4) 0.031(4) 0.007(5)
C4 0.074(6) 0.083(5) 0.045(4) -0.003(4) 0.035(4) -0.018(5)
C5 0.041(4) 0.084(5) 0.059(5) -0.012(4) 0.022(3) 0.007(4)
C6 0.047(4) 0.051(4) 0.041(3) 0.000(3) 0.011(3) 0.013(3)
C7 0.025(3) 0.031(3) 0.029(3) -0.008(2) 0.001(2) 0.002(2)
C8 0.080(5) 0.028(3) 0.042(3) -0.002(3) 0.018(3) -0.008(3)
C9 0.101(6) 0.032(3) 0.053(4) -0.015(3) 0.020(4) 0.000(4)
C10 0.061(5) 0.061(4) 0.044(4) -0.023(3) -0.002(3) 0.015(4)
C11 0.046(4) 0.068(4) 0.036(3) -0.002(3) 0.013(3) 0.009(3)
C12 0.037(3) 0.039(3) 0.034(3) -0.002(2) 0.012(3) 0.004(3)
C13 0.035(3) 0.021(2) 0.023(2) -0.0016(19) 0.002(2) 0.003(2)
C14 0.033(3) 0.051(3) 0.037(3) 0.016(3) 0.009(3) 0.003(3)
C15 0.061(4) 0.055(4) 0.044(4) 0.018(3) 0.016(3) 0.008(3)
C16 0.067(5) 0.050(4) 0.033(3) 0.009(3) -0.003(3) 0.015(3)
C17 0.044(4) 0.047(4) 0.048(4) 0.005(3) -0.015(3) 0.010(3)
C18 0.034(3) 0.031(3) 0.045(3) 0.003(2) 0.000(3) -0.004(2)
C19 0.020(2) 0.029(2) 0.031(3) 0.008(2) 0.004(2) -0.002(2)
C20 0.031(3) 0.050(4) 0.042(3) 0.000(3) 0.008(3) 0.004(3)
C21 0.038(4) 0.067(4) 0.058(4) 0.016(4) 0.018(3) 0.017(3)
C22 0.022(3) 0.076(5) 0.065(4) 0.022(4) 0.006(3) 0.006(3)
C23 0.028(3) 0.082(5) 0.045(4) 0.009(3) -0.007(3) -0.020(3)
C24 0.032(3) 0.048(3) 0.036(3) 0.006(3) 0.006(3) -0.008(3)
C25 0.81(7) 0.087(11) 0.127(14) 0.018(10) 0.16(3) -0.01(2)
Cl1 0.0374(8) 0.0353(7) 0.0330(7) 0.0076(5) -0.0105(6) -0.0061(6)
Cl2 0.283(5) 0.0586(14) 0.128(3) 0.0131(15) 0.108(3) -0.007(2)
Cl3 0.293(7) 0.123(3) 0.138(3) 0.053(3) 0.036(4) -0.010(3)
Cl4 0.563(12) 0.085(2) 0.131(3) -0.010(2) 0.140(5) -0.071(4)
Pt 0.01943(11) 0.01972(11) 0.02275(11) -0.00023(7) 0.00245(7) -0.00223(8)
S 0.0209(6) 0.0203(5) 0.0255(6) 0.0009(5) 0.0024(5) -0.0008(5)
As 0.0198(2) 0.0208(2) 0.0231(2) -0.00079(19) 0.00188(19) -0.00284(19)

loop_
_atom_type_symbol
_atom_type_description
_atom_type_scat_dispersion_real
_atom_type_scat_dispersion_imag
_atom_type_scat_source
C C 0.0033 0.0016 'International Tables Vol C Tables 4.2.6.8 and 6.1.1.4'
H H 0.0000 0.0000 'International Tables Vol C Tables 4.2.6.8 and 6.1.1.4'
Cl Cl 0.1484 0.1585 'International Tables Vol C Tables 4.2.6.8 and 6.1.1.4'
Pt Pt -1.7033 8.3905 'International Tables Vol C Tables 4.2.6.8 and 6.1.1.4'
S S 0.1246 0.1234 'International Tables Vol C Tables 4.2.6.8 and 6.1.1.4'
As As 0.0499 2.0058 'International Tables Vol C Tables 4.2.6.8 and 6.1.1.4'

loop_
_geom_angle_atom_site_label_1
_geom_angle_atom_site_label_2
_geom_angle_atom_site_label_3
_geom_angle
_geom_angle_site_symmetry_1
_geom_angle_site_symmetry_3
C2 C1 C6 120.0(6) . .
C2 C1 S 117.6(5) . .
C6 C1 S 122.4(4) . .
C1 C2 C3 119.5(7) . .
C1 C2 H2 120.2 . .
C3 C2 H2 120.2 . .
C2 C3 C4 119.9(7) . .
C2 C3 H3 120.1 . .
C4 C3 H3 120.1 . .
C5 C4 C3 120.7(7) . .
C5 C4 H4 119.6 . .
C3 C4 H4 119.6 . .
C4 C5 C6 120.0(7) . .
C4 C5 H5 120.0 . .
C6 C5 H5 120.0 . .
C1 C6 C5 119.8(6) . .
C1 C6 H6 120.1 . .
C5 C6 H6 120.1 . .
C12 C7 C8 119.5(5) . .
C12 C7 As 120.6(4) . .
C8 C7 As 119.8(5) . .
C9 C8 C7 119.9(6) . .
C9 C8 H8 120.0 . .
C7 C8 H8 120.0 . .
C8 C9 C10 120.3(6) . .
C8 C9 H9 119.9 . .
C10 C9 H9 119.9 . .
C11 C10 C9 120.1(6) . .
C11 C10 H10 120.0 . .
C9 C10 H10 120.0 . .
C10 C11 C12 120.4(7) . .
C10 C11 H11 119.8 . .
C12 C11 H11 119.8 . .
C7 C12 C11 119.8(6) . .
C7 C12 H12 120.1 . .
C11 C12 H12 120.1 . .
C14 C13 C18 119.8(5) . .
C14 C13 As 121.3(4) . .
C18 C13 As 118.9(4) . .
C13 C14 C15 119.2(6) . .
C13 C14 H14 120.4 . .
C15 C14 H14 120.4 . .
C16 C15 C14 120.5(7) . .
C16 C15 H15 119.8 . .
C14 C15 H15 119.8 . .
C15 C16 C17 120.6(6) . .
C15 C16 H16 119.7 . .
C17 C16 H16 119.7 . .
C16 C17 C18 120.0(6) . .
C16 C17 H17 120.0 . .
C18 C17 H17 120.0 . .
C17 C18 C13 119.9(6) . .
C17 C18 H18 120.1 . .
C13 C18 H18 120.1 . .
C20 C19 C24 119.4(5) . .
C20 C19 As 118.1(4) . .
C24 C19 As 122.4(4) . .
C19 C20 C21 120.9(6) . .
C19 C20 H20 119.6 . .
C21 C20 H20 119.6 . .
C22 C21 C20 119.4(7) . .
C22 C21 H21 120.3 . .
C20 C21 H21 120.3 . .
C23 C22 C21 120.7(6) . .
C23 C22 H22 119.6 . .
C21 C22 H22 119.6 . .
C22 C23 C24 120.2(6) . .
C22 C23 H23 119.9 . .
C24 C23 H23 119.9 . .
C19 C24 C23 119.4(6) . .
C19 C24 H24 120.3 . .
C23 C24 H24 120.3 . .
Cl4 C25 Cl3 118.0(12) . .
Cl4 C25 Cl2 117.3(10) . .
Cl3 C25 Cl2 111.6(18) . .
Cl4 C25 H25 102.2 . .
Cl3 C25 H25 102.2 . .
Cl2 C25 H25 102.2 . .
S Pt Cl1 174.28(4) . .
S Pt S 83.68(4) . 3_566
Cl1 Pt S 91.09(4) . 3_566
S Pt As 96.88(3) . .
Cl1 Pt As 88.39(4) . .
S Pt As 179.11(3) 3_566 .
C1 S Pt 105.16(18) . .
C1 S Pt 103.86(16) . 3_566
Pt S Pt 96.32(4) . 3_566
C7 As C13 101.7(2) . .
C7 As C19 107.1(2) . .
C13 As C19 102.5(2) . .
C7 As Pt 112.42(17) . .
C13 As Pt 120.36(15) . .
C19 As Pt 111.41(15) . .

loop_
_geom_bond_atom_site_label_1
_geom_bond_atom_site_label_2
_geom_bond_distance
_geom_bond_site_symmetry_2
C1 C2 1.360(8) .
C1 C6 1.384(8) .
C1 S 1.792(6) .
C2 C3 1.389(10) .
C2 H2 0.9400 .
C3 C4 1.392(12) .
C3 H3 0.9400 .
C4 C5 1.325(11) .
C4 H4 0.9400 .
C5 C6 1.402(9) .
C5 H5 0.9400 .
C6 H6 0.9400 .
C7 C12 1.370(8) .
C7 C8 1.391(8) .
C7 As 1.935(5) .
C8 C9 1.373(9) .
C8 H8 0.9400 .
C9 C10 1.374(11) .
C9 H9 0.9400 .
C10 C11 1.357(10) .
C10 H10 0.9400 .
C11 C12 1.393(9) .
C11 H11 0.9400 .
C12 H12 0.9400 .
C13 C14 1.389(8) .
C13 C18 1.398(8) .
C13 As 1.941(5) .
C14 C15 1.395(8) .
C14 H14 0.9400 .
C15 C16 1.367(10) .
C15 H15 0.9400 .
C16 C17 1.377(10) .
C16 H16 0.9400 .
C17 C18 1.381(8) .
C17 H17 0.9400 .
C18 H18 0.9400 .
C19 C20 1.369(8) .
C19 C24 1.383(8) .
C19 As 1.945(5) .
C20 C21 1.393(9) .
C20 H20 0.9400 .
C21 C22 1.363(10) .
C21 H21 0.9400 .
C22 C23 1.361(10) .
C22 H22 0.9400 .
C23 C24 1.400(9) .
C23 H23 0.9400 .
C24 H24 0.9400 .
C25 Cl4 1.614(18) .
C25 Cl3 1.67(3) .
C25 Cl2 1.736(18) .
C25 H25 0.9900 .
Cl1 Pt 2.3251(14) .
Pt S 2.2849(14) .
Pt S 2.3487(12) 3_566
Pt As 2.3782(6) .
S Pt 2.3488(12) 3_566
